data_2207713
loop_
_publ_author_name
'Sch\"odel, Frauke'
'Lerner, Hans-Wolfram'
'Bru Roig, Miriam'
'Bolte, Michael'

_publ_section_title
;
 Tetra-<i>n</i>-butylammonium tetrakis(pentafluorophenyl)borate
;
_journal_coeditor_code AT6058
_journal_issue 1
_journal_name_full 'Acta Crystallographica Section E'
_journal_page_first o372
_journal_page_last o373
_journal_paper_doi 10.1107/S1600536805040134
_journal_volume 62
_journal_year 2006
_chemical_formula_iupac 'C16 H36 N +, C24 B F20 -'
_chemical_formula_moiety 'C16 H36 N +, C24 B F20 -'
_chemical_formula_sum 'C40 H36 B F20 N'
_chemical_formula_weight 921.51
_chemical_name_systematic
;
Tetra-n-butylammonium tetrakis(pentafluorophenyl)borate
;
_space_group_IT_number 9
_symmetry_cell_setting monoclinic
_symmetry_space_group_name_Hall 'C -2yc'
_symmetry_space_group_name_H-M 'C 1 c 1'
_atom_sites_solution_hydrogens geom
_atom_sites_solution_primary direct
_atom_sites_solution_secondary difmap
_audit_creation_method SHELXL-97
_cell_angle_alpha 90.00
_cell_angle_beta 130.629(5)
_cell_angle_gamma 90.00
_cell_formula_units_Z 4
_cell_length_a 24.104(2)
_cell_length_b 12.8925(12)
_cell_length_c 17.5363(15)
_cell_measurement_reflns_used 10062
_cell_measurement_temperature 173(2)
_cell_measurement_theta_max 25.6
_cell_measurement_theta_min 3.6
_cell_volume 4135.9(7)
_computing_cell_refinement X-AREA
_computing_data_collection 'X-AREA (Stoe & Cie, 2001)'
_computing_data_reduction X-AREA
_computing_molecular_graphics 'XP in SHELXTL-Plus (Sheldrick, 1991)'
_computing_publication_material 'SHELXL97 and PLATON (Spek, 2003)'
_computing_structure_refinement 'SHELXL97 (Sheldrick, 1997)'
_computing_structure_solution 'SHELXS97 (Sheldrick, 1990)'
_diffrn_ambient_temperature 173(2)
_diffrn_measured_fraction_theta_full 0.997
_diffrn_measured_fraction_theta_max 0.989
_diffrn_measurement_device_type 'Stoe IPDS-II two-circle'
_diffrn_measurement_method \w
_diffrn_radiation_monochromator graphite
_diffrn_radiation_source 'fine-focus sealed tube'
_diffrn_radiation_type MoK\a
_diffrn_radiation_wavelength 0.71073
_diffrn_reflns_av_R_equivalents 0.0346
_diffrn_reflns_av_sigmaI/netI 0.0363
_diffrn_reflns_limit_h_max 29
_diffrn_reflns_limit_h_min -29
_diffrn_reflns_limit_k_max 14
_diffrn_reflns_limit_k_min -15
_diffrn_reflns_limit_l_max 17
_diffrn_reflns_limit_l_min -21
_diffrn_reflns_number 10176
_diffrn_reflns_theta_full 25.00
_diffrn_reflns_theta_max 25.61
_diffrn_reflns_theta_min 3.59
_diffrn_standards_decay_% 0
_diffrn_standards_interval_time 0
_diffrn_standards_number 0
_exptl_absorpt_coefficient_mu 0.149
_exptl_absorpt_correction_type none
_exptl_crystal_colour colourless
_exptl_crystal_density_diffrn 1.480
_exptl_crystal_density_method 'not measured'
_exptl_crystal_description plate
_exptl_crystal_F_000 1872
_exptl_crystal_size_max 0.42
_exptl_crystal_size_mid 0.37
_exptl_crystal_size_min 0.21
_refine_diff_density_max 0.253
_refine_diff_density_min -0.187
_refine_ls_extinction_coef 0.0036(4)
_refine_ls_extinction_expression Fc^*^=kFc[1+0.001xFc^2^\l^3^/sin(2\q)]^-1/4^
_refine_ls_extinction_method SHELXL97
_refine_ls_goodness_of_fit_ref 0.999
_refine_ls_hydrogen_treatment constr
_refine_ls_matrix_type full
_refine_ls_number_parameters 560
_refine_ls_number_reflns 3854
_refine_ls_number_restraints 2
_refine_ls_restrained_S_all 0.999
_refine_ls_R_factor_all 0.0403
_refine_ls_R_factor_gt 0.0326
_refine_ls_shift/su_max 0.000
_refine_ls_shift/su_mean 0.000
_refine_ls_structure_factor_coef Fsqd
_refine_ls_weighting_details 'calc w=1/[\s^2^(Fo^2^)+(0.0476P)^2^] where P=(Fo^2^+2Fc^2^)/3'
_refine_ls_weighting_scheme calc
_refine_ls_wR_factor_gt 0.0727
_refine_ls_wR_factor_ref 0.0753
_reflns_number_gt 3371
_reflns_number_total 3854
_reflns_threshold_expression I>2\s(I)
_cod_data_source_file at6058.cif
_cod_data_source_block I
_cod_depositor_comments
;
The following automatic conversions were performed:
'_symmetry_cell_setting' value 'Monoclinic' changed to 'monoclinic'
according to '/home/saulius/struct/CIF-dictionaries/cif_core.dic'
dictionary named 'cif_core.dic' version 2.4.1 from 2010-06-29.

Automatic conversion script
Id: cif_fix_enum 1527 2010-12-29 10:47:43Z saulius 

The following automatic conversions were performed:

'_symmetry_cell_setting' value 'Monoclinic' changed to 'monoclinic'
according to /home/saulius/struct/CIF-dictionaries/cif_core.dic
dictionary named 'cif_core.dic' version 2.4.1 from 2010-06-29.

Automatic conversion script
Id: cif_fix_values 1715 2011-07-08 13:25:40Z adriana 
;
_cod_original_sg_symbol_H-M 'C c'
_cod_database_code 2207713
_cod_database_fobs_code 2207713

loop_
_symmetry_equiv_pos_as_xyz
'x, y, z'
'x, -y, z+1/2'
'x+1/2, y+1/2, z'
'x+1/2, -y+1/2, z+1/2'

loop_
_atom_site_label
_atom_site_fract_x
_atom_site_fract_y
_atom_site_fract_z
_atom_site_U_iso_or_equiv
_atom_site_adp_type
_atom_site_calc_flag
_atom_site_refinement_flags
_atom_site_occupancy
_atom_site_type_symbol
N1 0.61054(12) 0.60402(18) 0.24676(17) 0.0256(5) Uani d . 1 N
C11 0.64394(15) 0.6044(2) 0.1969(2) 0.0310(6) Uani d . 1 C
H11A 0.6733 0.5404 0.2173 0.037 Uiso calc R 1 H
H11B 0.6036 0.6008 0.1232 0.037 Uiso calc R 1 H
C12 0.69200(16) 0.6962(3) 0.2193(2) 0.0361(7) Uani d . 1 C
H12A 0.7320 0.7032 0.2928 0.043 Uiso calc R 1 H
H12B 0.6628 0.7608 0.1939 0.043 Uiso calc R 1 H
C13 0.7240(2) 0.6789(3) 0.1681(3) 0.0481(9) Uani d . 1 C
H13A 0.7525 0.6136 0.1935 0.058 Uiso calc R 1 H
H13B 0.6835 0.6710 0.0948 0.058 Uiso calc R 1 H
C14 0.7728(2) 0.7668(4) 0.1864(3) 0.0617(11) Uani d . 1 C
H14A 0.7917 0.7521 0.1521 0.093 Uiso calc R 1 H
H14B 0.8137 0.7738 0.2587 0.093 Uiso calc R 1 H
H14C 0.7446 0.8315 0.1602 0.093 Uiso calc R 1 H
C21 0.56444(14) 0.7012(2) 0.2191(2) 0.0295(6) Uani d . 1 C
H21A 0.5962 0.7628 0.2414 0.035 Uiso calc R 1 H
H21B 0.5469 0.7004 0.2568 0.035 Uiso calc R 1 H
C22 0.49841(16) 0.7129(3) 0.1072(2) 0.0369(7) Uani d . 1 C
H22A 0.4619 0.6587 0.0864 0.044 Uiso calc R 1 H
H22B 0.5140 0.7038 0.0676 0.044 Uiso calc R 1 H
C23 0.46363(17) 0.8210(3) 0.0862(3) 0.0422(8) Uani d . 1 C
H23A 0.4489 0.8304 0.1270 0.051 Uiso calc R 1 H
H23B 0.5001 0.8751 0.1062 0.051 Uiso calc R 1 H
C24 0.3969(2) 0.8333(4) -0.0249(3) 0.0704(13) Uani d . 1 C
H24A 0.3757 0.9024 -0.0365 0.106 Uiso calc R 1 H
H24B 0.3605 0.7804 -0.0444 0.106 Uiso calc R 1 H
H24C 0.4116 0.8250 -0.0651 0.106 Uiso calc R 1 H
C31 0.56402(14) 0.5057(2) 0.2091(2) 0.0304(6) Uani d . 1 C
H31A 0.5239 0.5124 0.1357 0.036 Uiso calc R 1 H
H31B 0.5948 0.4465 0.2204 0.036 Uiso calc R 1 H
C32 0.53067(15) 0.4794(2) 0.2558(2) 0.0338(7) Uani d . 1 C
H32A 0.5042 0.5404 0.2524 0.041 Uiso calc R 1 H
H32B 0.5697 0.4607 0.3273 0.041 Uiso calc R 1 H
C33 0.47727(17) 0.3875(3) 0.1987(3) 0.0430(8) Uani d . 1 C
H33A 0.4372 0.4082 0.1281 0.052 Uiso calc R 1 H
H33B 0.5035 0.3286 0.1984 0.052 Uiso calc R 1 H
C34 0.44466(19) 0.3520(3) 0.2450(3) 0.0514(9) Uani d . 1 C
H34A 0.4114 0.2937 0.2061 0.077 Uiso calc R 1 H
H34B 0.4176 0.4095 0.2441 0.077 Uiso calc R 1 H
H34C 0.4840 0.3300 0.3145 0.077 Uiso calc R 1 H
C41 0.67008(14) 0.6039(2) 0.3612(2) 0.0289(6) Uani d . 1 C
H41A 0.6461 0.6031 0.3904 0.035 Uiso calc R 1 H
H41B 0.6977 0.6697 0.3820 0.035 Uiso calc R 1 H
C42 0.72461(15) 0.5140(2) 0.4067(2) 0.0352(7) Uani d . 1 C
H42A 0.6981 0.4473 0.3866 0.042 Uiso calc R 1 H
H42B 0.7510 0.5155 0.3811 0.042 Uiso calc R 1 H
C43 0.77918(19) 0.5229(3) 0.5212(3) 0.0533(10) Uani d . 1 C
H43A 0.8034 0.5915 0.5405 0.064 Uiso calc R 1 H
H43B 0.7525 0.5186 0.5463 0.064 Uiso calc R 1 H
C44 0.8373(2) 0.4380(4) 0.5708(3) 0.0707(13) Uani d . 1 C
H44A 0.8711 0.4470 0.6439 0.106 Uiso calc R 1 H
H44B 0.8644 0.4426 0.5470 0.106 Uiso calc R 1 H
H44C 0.8137 0.3700 0.5534 0.106 Uiso calc R 1 H
B1 0.66892(15) 0.8245(2) 0.6377(2) 0.0267(7) Uani d . 1 B
C51 0.69289(14) 0.8611(2) 0.7464(2) 0.0307(6) Uani d . 1 C
C52 0.67714(15) 0.8076(2) 0.7994(2) 0.0318(7) Uani d . 1 C
C53 0.70806(16) 0.8299(3) 0.8975(2) 0.0395(8) Uani d . 1 C
C54 0.75644(17) 0.9112(3) 0.9473(2) 0.0450(9) Uani d . 1 C
C55 0.77308(16) 0.9691(3) 0.8986(3) 0.0456(9) Uani d . 1 C
C56 0.74230(15) 0.9430(2) 0.8013(2) 0.0355(7) Uani d . 1 C
F52 0.63068(9) 0.72564(14) 0.75808(13) 0.0382(4) Uani d . 1 F
F53 0.69128(11) 0.77175(18) 0.94440(15) 0.0530(5) Uani d . 1 F
F54 0.78745(12) 0.9329(2) 1.04277(16) 0.0678(7) Uani d . 1 F
F55 0.81979(12) 1.05024(18) 0.94517(18) 0.0671(7) Uani d . 1 F
F56 0.76299(9) 0.99921(15) 0.75826(15) 0.0470(5) Uani d . 1 F
C61 0.74742(13) 0.7703(2) 0.6779(2) 0.0265(6) Uani d . 1 C
C62 0.77319(14) 0.6790(2) 0.7340(2) 0.0290(6) Uani d . 1 C
C63 0.83933(16) 0.6326(2) 0.7764(2) 0.0360(7) Uani d . 1 C
C64 0.88533(15) 0.6792(3) 0.7655(3) 0.0389(8) Uani d . 1 C
C65 0.86395(16) 0.7705(3) 0.7136(3) 0.0393(8) Uani d . 1 C
C66 0.79684(15) 0.8148(2) 0.6713(2) 0.0340(7) Uani d . 1 C
F62 0.73175(9) 0.62986(13) 0.75040(13) 0.0367(4) Uani d . 1 F
F63 0.85944(11) 0.54327(16) 0.82907(17) 0.0560(6) Uani d . 1 F
F64 0.95076(10) 0.63638(18) 0.80680(17) 0.0598(6) Uani d . 1 F
F65 0.90943(10) 0.81897(19) 0.70413(19) 0.0612(6) Uani d . 1 F
F66 0.78207(10) 0.90545(15) 0.62323(17) 0.0523(5) Uani d . 1 F
C71 0.59821(14) 0.7430(2) 0.5742(2) 0.0295(6) Uani d . 1 C
C72 0.53329(15) 0.7732(3) 0.5523(2) 0.0354(7) Uani d . 1 C
C73 0.47022(15) 0.7150(3) 0.4972(2) 0.0419(8) Uani d . 1 C
C74 0.46859(16) 0.6204(3) 0.4592(2) 0.0486(10) Uani d . 1 C
C75 0.53079(17) 0.5859(3) 0.4778(2) 0.0404(8) Uani d . 1 C
C76 0.59300(15) 0.6479(2) 0.5325(2) 0.0303(6) Uani d . 1 C
F72 0.53057(9) 0.86540(16) 0.58706(15) 0.0465(5) Uani d . 1 F
F73 0.40965(9) 0.7483(2) 0.48013(16) 0.0627(7) Uani d . 1 F
F74 0.40851(11) 0.5594(2) 0.40697(16) 0.0744(8) Uani d . 1 F
F75 0.53156(12) 0.49197(17) 0.44367(16) 0.0597(6) Uani d . 1 F
F76 0.65056(9) 0.60800(13) 0.54421(14) 0.0388(4) Uani d . 1 F
C81 0.63873(14) 0.9184(2) 0.5543(2) 0.0278(6) Uani d . 1 C
C82 0.61177(14) 1.0149(2) 0.5527(2) 0.0320(7) Uani d . 1 C
C83 0.58003(15) 1.0861(2) 0.4744(3) 0.0379(8) Uani d . 1 C
C84 0.57319(16) 1.0626(2) 0.3925(2) 0.0378(8) Uani d . 1 C
C85 0.59861(16) 0.9677(3) 0.3893(2) 0.0350(7) Uani d . 1 C
C86 0.62890(14) 0.8988(2) 0.4680(2) 0.0307(6) Uani d . 1 C
F82 0.61493(9) 1.04563(15) 0.62939(14) 0.0421(5) Uani d . 1 F
F83 0.55578(11) 1.17893(15) 0.47944(16) 0.0543(6) Uani d . 1 F
F84 0.54181(11) 1.13036(16) 0.31562(15) 0.0533(5) Uani d . 1 F
F85 0.59221(11) 0.94263(16) 0.30900(14) 0.0493(5) Uani d . 1 F
F86 0.65015(10) 0.80543(13) 0.45761(14) 0.0395(4) Uani d . 1 F

loop_
_atom_site_aniso_label
_atom_site_aniso_U_11
_atom_site_aniso_U_22
_atom_site_aniso_U_33
_atom_site_aniso_U_12
_atom_site_aniso_U_13
_atom_site_aniso_U_23
N1 0.0257(10) 0.0280(12) 0.0245(12) 0.0030(9) 0.0169(10) -0.0012(9)
C11 0.0320(13) 0.0377(16) 0.0297(15) 0.0049(12) 0.0230(12) -0.0015(13)
C12 0.0378(15) 0.0408(18) 0.0337(16) -0.0017(13) 0.0251(14) 0.0001(14)
C13 0.0519(19) 0.053(2) 0.057(2) -0.0025(16) 0.0433(18) 0.0000(18)
C14 0.060(2) 0.082(3) 0.057(2) -0.018(2) 0.044(2) -0.004(2)
C21 0.0291(13) 0.0300(15) 0.0291(15) 0.0057(11) 0.0189(12) 0.0007(12)
C22 0.0331(14) 0.0422(18) 0.0290(16) 0.0087(13) 0.0173(13) 0.0045(13)
C23 0.0367(15) 0.045(2) 0.0399(18) 0.0108(14) 0.0230(15) 0.0114(15)
C24 0.059(2) 0.080(3) 0.046(2) 0.032(2) 0.023(2) 0.022(2)
C31 0.0300(13) 0.0265(15) 0.0316(15) -0.0005(11) 0.0187(12) -0.0039(12)
C32 0.0305(13) 0.0348(17) 0.0358(16) -0.0008(12) 0.0215(13) 0.0014(13)
C33 0.0339(15) 0.047(2) 0.0465(19) -0.0048(13) 0.0253(14) -0.0084(16)
C34 0.0435(17) 0.050(2) 0.064(2) -0.0177(16) 0.0368(18) -0.0121(19)
C41 0.0262(13) 0.0343(16) 0.0226(13) -0.0002(11) 0.0143(11) -0.0023(12)
C42 0.0299(13) 0.0355(16) 0.0323(16) 0.0037(12) 0.0167(12) -0.0014(13)
C43 0.0413(17) 0.069(3) 0.0348(18) 0.0152(17) 0.0181(15) 0.0096(17)
C44 0.049(2) 0.071(3) 0.055(3) 0.016(2) 0.0180(19) 0.019(2)
B1 0.0219(13) 0.0237(16) 0.0325(17) -0.0010(11) 0.0168(13) 0.0010(13)
C51 0.0252(12) 0.0284(15) 0.0334(15) 0.0027(11) 0.0168(12) -0.0020(13)
C52 0.0300(13) 0.0314(16) 0.0323(16) 0.0042(12) 0.0196(13) -0.0025(13)
C53 0.0378(16) 0.0423(19) 0.0366(17) 0.0125(13) 0.0234(15) -0.0006(14)
C54 0.0442(17) 0.051(2) 0.0335(17) 0.0105(15) 0.0225(15) -0.0113(16)
C55 0.0319(15) 0.0325(17) 0.050(2) 0.0003(12) 0.0169(15) -0.0172(15)
C56 0.0297(13) 0.0274(16) 0.0416(18) 0.0017(12) 0.0198(13) -0.0001(14)
F52 0.0409(9) 0.0414(10) 0.0371(9) -0.0065(8) 0.0276(8) -0.0020(8)
F53 0.0601(11) 0.0694(15) 0.0405(11) 0.0124(10) 0.0377(10) 0.0064(10)
F54 0.0681(13) 0.0817(17) 0.0405(12) 0.0040(12) 0.0295(11) -0.0237(11)
F55 0.0563(12) 0.0520(13) 0.0639(15) -0.0142(10) 0.0262(11) -0.0311(11)
F56 0.0350(9) 0.0360(10) 0.0538(12) -0.0068(8) 0.0217(8) -0.0011(9)
C61 0.0231(12) 0.0229(13) 0.0289(14) -0.0024(10) 0.0149(11) -0.0017(11)
C62 0.0267(12) 0.0309(15) 0.0283(15) -0.0036(11) 0.0175(12) -0.0010(12)
C63 0.0351(14) 0.0303(16) 0.0296(15) 0.0056(13) 0.0153(13) 0.0021(13)
C64 0.0243(13) 0.0443(19) 0.0391(17) 0.0092(13) 0.0166(13) -0.0057(15)
C65 0.0279(14) 0.0448(19) 0.0479(19) -0.0072(13) 0.0259(14) -0.0073(16)
C66 0.0288(13) 0.0313(16) 0.0428(17) 0.0005(12) 0.0237(13) 0.0035(14)
F62 0.0403(9) 0.0310(9) 0.0413(10) -0.0016(7) 0.0276(8) 0.0071(8)
F63 0.0524(11) 0.0414(11) 0.0569(12) 0.0214(9) 0.0279(10) 0.0220(10)
F64 0.0298(9) 0.0715(15) 0.0656(14) 0.0190(9) 0.0255(9) 0.0037(11)
F65 0.0399(10) 0.0694(15) 0.0888(17) -0.0036(10) 0.0483(12) 0.0058(12)
F66 0.0408(10) 0.0423(11) 0.0792(14) 0.0023(8) 0.0415(10) 0.0228(11)
C71 0.0263(13) 0.0369(16) 0.0229(13) -0.0053(12) 0.0150(11) 0.0025(12)
C72 0.0283(13) 0.0485(19) 0.0282(15) 0.0022(13) 0.0179(12) 0.0087(14)
C73 0.0223(13) 0.066(2) 0.0303(16) 0.0000(14) 0.0142(12) 0.0163(16)
C74 0.0268(15) 0.077(3) 0.0238(16) -0.0220(16) 0.0084(13) 0.0050(17)
C75 0.0489(18) 0.0433(19) 0.0227(15) -0.0170(14) 0.0205(14) -0.0050(14)
C76 0.0312(13) 0.0357(17) 0.0237(14) -0.0064(12) 0.0179(12) 0.0004(12)
F72 0.0340(9) 0.0542(13) 0.0543(12) 0.0081(8) 0.0300(9) 0.0046(10)
F73 0.0238(8) 0.1052(19) 0.0526(12) 0.0020(10) 0.0220(8) 0.0192(12)
F74 0.0425(11) 0.105(2) 0.0475(13) -0.0463(12) 0.0167(10) -0.0137(13)
F75 0.0745(14) 0.0550(13) 0.0430(11) -0.0352(11) 0.0353(11) -0.0229(10)
F76 0.0446(9) 0.0337(9) 0.0428(10) -0.0068(8) 0.0305(8) -0.0097(8)
C81 0.0219(12) 0.0265(15) 0.0323(15) 0.0004(10) 0.0164(11) 0.0004(12)
C82 0.0282(13) 0.0310(16) 0.0330(15) 0.0015(12) 0.0182(12) -0.0010(13)
C83 0.0309(14) 0.0267(16) 0.0443(18) 0.0035(12) 0.0192(14) 0.0023(13)
C84 0.0301(13) 0.0331(16) 0.0350(17) 0.0002(12) 0.0145(13) 0.0098(14)
C85 0.0321(14) 0.0369(18) 0.0305(15) -0.0049(12) 0.0179(12) 0.0005(13)
C86 0.0295(13) 0.0254(15) 0.0337(15) -0.0009(11) 0.0190(12) -0.0001(12)
F82 0.0450(10) 0.0368(10) 0.0447(10) 0.0112(8) 0.0293(9) 0.0003(8)
F83 0.0603(12) 0.0352(11) 0.0572(13) 0.0208(9) 0.0337(10) 0.0102(9)
F84 0.0525(11) 0.0430(11) 0.0440(11) 0.0101(9) 0.0225(9) 0.0180(9)
F85 0.0624(11) 0.0476(12) 0.0373(10) -0.0012(9) 0.0321(9) 0.0044(9)
F86 0.0536(10) 0.0292(9) 0.0442(10) 0.0040(8) 0.0356(9) 0.0006(8)

loop_
_atom_type_symbol
_atom_type_description
_atom_type_scat_dispersion_real
_atom_type_scat_dispersion_imag
_atom_type_scat_source
C C 0.0033 0.0016 'International Tables Vol C Tables 4.2.6.8 and 6.1.1.4'
H H 0.0000 0.0000 'International Tables Vol C Tables 4.2.6.8 and 6.1.1.4'
B B 0.0013 0.0007 'International Tables Vol C Tables 4.2.6.8 and 6.1.1.4'
F F 0.0171 0.0103 'International Tables Vol C Tables 4.2.6.8 and 6.1.1.4'
N N 0.0061 0.0033 'International Tables Vol C Tables 4.2.6.8 and 6.1.1.4'

loop_
_geom_angle_atom_site_label_1
_geom_angle_atom_site_label_2
_geom_angle_atom_site_label_3
_geom_angle
C11 N1 C31 105.5(2)
C11 N1 C41 111.0(2)
C31 N1 C41 111.3(2)
C11 N1 C21 111.2(2)
C31 N1 C21 111.4(2)
C41 N1 C21 106.5(2)
C12 C11 N1 116.9(2)
C12 C11 H11A 108.1
N1 C11 H11A 108.1
C12 C11 H11B 108.1
N1 C11 H11B 108.1
H11A C11 H11B 107.3
C11 C12 C13 108.9(3)
C11 C12 H12A 109.9
C13 C12 H12A 109.9
C11 C12 H12B 109.9
C13 C12 H12B 109.9
H12A C12 H12B 108.3
C14 C13 C12 112.7(3)
C14 C13 H13A 109.1
C12 C13 H13A 109.1
C14 C13 H13B 109.1
C12 C13 H13B 109.1
H13A C13 H13B 107.8
C13 C14 H14A 109.5
C13 C14 H14B 109.5
H14A C14 H14B 109.5
C13 C14 H14C 109.5
H14A C14 H14C 109.5
H14B C14 H14C 109.5
N1 C21 C22 115.0(2)
N1 C21 H21A 108.5
C22 C21 H21A 108.5
N1 C21 H21B 108.5
C22 C21 H21B 108.5
H21A C21 H21B 107.5
C21 C22 C23 110.2(3)
C21 C22 H22A 109.6
C23 C22 H22A 109.6
C21 C22 H22B 109.6
C23 C22 H22B 109.6
H22A C22 H22B 108.1
C24 C23 C22 110.9(3)
C24 C23 H23A 109.5
C22 C23 H23A 109.5
C24 C23 H23B 109.5
C22 C23 H23B 109.5
H23A C23 H23B 108.1
C23 C24 H24A 109.5
C23 C24 H24B 109.5
H24A C24 H24B 109.5
C23 C24 H24C 109.5
H24A C24 H24C 109.5
H24B C24 H24C 109.5
C32 C31 N1 116.9(2)
C32 C31 H31A 108.1
N1 C31 H31A 108.1
C32 C31 H31B 108.1
N1 C31 H31B 108.1
H31A C31 H31B 107.3
C31 C32 C33 109.6(3)
C31 C32 H32A 109.8
C33 C32 H32A 109.8
C31 C32 H32B 109.8
C33 C32 H32B 109.8
H32A C32 H32B 108.2
C34 C33 C32 112.8(3)
C34 C33 H33A 109.0
C32 C33 H33A 109.0
C34 C33 H33B 109.0
C32 C33 H33B 109.0
H33A C33 H33B 107.8
C33 C34 H34A 109.5
C33 C34 H34B 109.5
H34A C34 H34B 109.5
C33 C34 H34C 109.5
H34A C34 H34C 109.5
H34B C34 H34C 109.5
N1 C41 C42 116.0(2)
N1 C41 H41A 108.3
C42 C41 H41A 108.3
N1 C41 H41B 108.3
C42 C41 H41B 108.3
H41A C41 H41B 107.4
C43 C42 C41 109.9(3)
C43 C42 H42A 109.7
C41 C42 H42A 109.7
C43 C42 H42B 109.7
C41 C42 H42B 109.7
H42A C42 H42B 108.2
C44 C43 C42 112.4(3)
C44 C43 H43A 109.1
C42 C43 H43A 109.1
C44 C43 H43B 109.1
C42 C43 H43B 109.1
H43A C43 H43B 107.9
C43 C44 H44A 109.5
C43 C44 H44B 109.5
H44A C44 H44B 109.5
C43 C44 H44C 109.5
H44A C44 H44C 109.5
H44B C44 H44C 109.5
C81 B1 C51 115.4(2)
C81 B1 C71 101.6(2)
C51 B1 C71 112.7(2)
C81 B1 C61 113.7(2)
C51 B1 C61 100.4(2)
C71 B1 C61 113.6(2)
C52 C51 C56 113.1(3)
C52 C51 B1 125.7(3)
C56 C51 B1 120.5(3)
F52 C52 C53 114.4(3)
F52 C52 C51 121.2(3)
C53 C52 C51 124.4(3)
F53 C53 C54 120.0(3)
F53 C53 C52 120.5(3)
C54 C53 C52 119.5(3)
F54 C54 C55 120.6(3)
F54 C54 C53 120.2(4)
C55 C54 C53 119.2(3)
F55 C55 C54 120.5(3)
F55 C55 C56 119.9(4)
C54 C55 C56 119.6(3)
F56 C56 C55 117.4(3)
F56 C56 C51 118.5(3)
C55 C56 C51 124.1(3)
C62 C61 C66 113.2(2)
C62 C61 B1 120.7(2)
C66 C61 B1 125.7(3)
F62 C62 C63 115.6(3)
F62 C62 C61 119.4(2)
C63 C62 C61 125.1(3)
F63 C63 C64 120.1(3)
F63 C63 C62 120.8(3)
C64 C63 C62 119.1(3)
F64 C64 C65 120.7(3)
F64 C64 C63 120.7(3)
C65 C64 C63 118.6(3)
F65 C65 C64 119.5(3)
F65 C65 C66 119.8(3)
C64 C65 C66 120.8(3)
F66 C66 C65 115.6(3)
F66 C66 C61 121.2(2)
C65 C66 C61 123.2(3)
C76 C71 C72 113.4(3)
C76 C71 B1 127.6(2)
C72 C71 B1 118.8(3)
F72 C72 C73 116.0(3)
F72 C72 C71 119.5(3)
C73 C72 C71 124.6(3)
F73 C73 C72 121.4(4)
F73 C73 C74 119.1(3)
C72 C73 C74 119.5(3)
F74 C74 C73 121.5(3)
F74 C74 C75 119.4(4)
C73 C74 C75 119.0(3)
F75 C75 C74 120.4(3)
F75 C75 C76 119.9(3)
C74 C75 C76 119.6(3)
F76 C76 C71 121.2(2)
F76 C76 C75 114.9(3)
C71 C76 C75 123.9(3)
C86 C81 C82 113.0(3)
C86 C81 B1 119.5(3)
C82 C81 B1 126.9(3)
F82 C82 C83 115.1(3)
F82 C82 C81 121.0(3)
C83 C82 C81 123.8(3)
F83 C83 C84 120.0(3)
F83 C83 C82 120.0(3)
C84 C83 C82 120.1(3)
F84 C84 C83 120.7(3)
F84 C84 C85 120.4(3)
C83 C84 C85 118.9(3)
F85 C85 C86 120.9(3)
F85 C85 C84 119.9(3)
C86 C85 C84 119.1(3)
F86 C86 C85 115.6(3)
F86 C86 C81 119.4(3)
C85 C86 C81 125.0(3)

loop_
_geom_bond_atom_site_label_1
_geom_bond_atom_site_label_2
_geom_bond_distance
_geom_bond_publ_flag
N1 C11 1.527(4) y
N1 C31 1.528(4) y
N1 C41 1.529(3) y
N1 C21 1.529(3) y
C11 C12 1.518(4) ?
C11 H11A 0.9900 ?
C11 H11B 0.9900 ?
C12 C13 1.535(5) ?
C12 H12A 0.9900 ?
C12 H12B 0.9900 ?
C13 C14 1.509(5) ?
C13 H13A 0.9900 ?
C13 H13B 0.9900 ?
C14 H14A 0.9800 ?
C14 H14B 0.9800 ?
C14 H14C 0.9800 ?
C21 C22 1.529(4) ?
C21 H21A 0.9900 ?
C21 H21B 0.9900 ?
C22 C23 1.542(5) ?
C22 H22A 0.9900 ?
C22 H22B 0.9900 ?
C23 C24 1.526(5) ?
C23 H23A 0.9900 ?
C23 H23B 0.9900 ?
C24 H24A 0.9800 ?
C24 H24B 0.9800 ?
C24 H24C 0.9800 ?
C31 C32 1.512(4) ?
C31 H31A 0.9900 ?
C31 H31B 0.9900 ?
C32 C33 1.544(4) ?
C32 H32A 0.9900 ?
C32 H32B 0.9900 ?
C33 C34 1.522(5) ?
C33 H33A 0.9900 ?
C33 H33B 0.9900 ?
C34 H34A 0.9800 ?
C34 H34B 0.9800 ?
C34 H34C 0.9800 ?
C41 C42 1.530(4) ?
C41 H41A 0.9900 ?
C41 H41B 0.9900 ?
C42 C43 1.528(5) ?
C42 H42A 0.9900 ?
C42 H42B 0.9900 ?
C43 C44 1.526(5) ?
C43 H43A 0.9900 ?
C43 H43B 0.9900 ?
C44 H44A 0.9800 ?
C44 H44B 0.9800 ?
C44 H44C 0.9800 ?
B1 C81 1.657(4) y
B1 C51 1.660(5) y
B1 C71 1.666(4) y
B1 C61 1.681(4) y
C51 C52 1.394(5) ?
C51 C56 1.403(4) ?
C52 F52 1.356(4) ?
C52 C53 1.389(5) ?
C53 F53 1.354(4) ?
C53 C54 1.377(5) ?
C54 F54 1.345(4) ?
C54 C55 1.376(6) ?
C55 F55 1.354(4) ?
C55 C56 1.388(5) ?
C56 F56 1.354(4) ?
C61 C62 1.393(4) ?
C61 C66 1.393(4) ?
C62 F62 1.363(3) ?
C62 C63 1.382(4) ?
C63 F63 1.352(4) ?
C63 C64 1.380(5) ?
C64 F64 1.352(3) ?
C64 C65 1.368(5) ?
C65 F65 1.362(4) ?
C65 C66 1.389(4) ?
C66 F66 1.347(4) ?
C71 C76 1.390(4) ?
C71 C72 1.402(4) ?
C72 F72 1.358(4) ?
C72 C73 1.376(4) ?
C73 F73 1.355(4) ?
C73 C74 1.378(6) ?
C74 F74 1.352(4) ?
C74 C75 1.383(5) ?
C75 F75 1.357(4) ?
C75 C76 1.391(4) ?
C76 F76 1.365(4) ?
C81 C86 1.394(5) ?
C81 C82 1.396(4) ?
C82 F82 1.356(4) ?
C82 C83 1.394(5) ?
C83 F83 1.359(4) ?
C83 C84 1.370(5) ?
C84 F84 1.351(4) ?
C84 C85 1.386(5) ?
C85 F85 1.352(4) ?
C85 C86 1.383(4) ?
C86 F86 1.366(3) ?

loop_
_geom_torsion_atom_site_label_1
_geom_torsion_atom_site_label_2
_geom_torsion_atom_site_label_3
_geom_torsion_atom_site_label_4
_geom_torsion
C31 N1 C11 C12 178.5(2)
C41 N1 C11 C12 -60.7(3)
C21 N1 C11 C12 57.6(3)
N1 C11 C12 C13 176.4(3)
C11 C12 C13 C14 180.0(3)
C11 N1 C21 C22 62.4(3)
C31 N1 C21 C22 -55.0(3)
C41 N1 C21 C22 -176.6(3)
N1 C21 C22 C23 -170.9(3)
C21 C22 C23 C24 -179.1(3)
C11 N1 C31 C32 173.5(2)
C41 N1 C31 C32 53.0(3)
C21 N1 C31 C32 -65.7(3)
N1 C31 C32 C33 172.1(2)
C31 C32 C33 C34 176.6(3)
C11 N1 C41 C42 -57.6(3)
C31 N1 C41 C42 59.6(3)
C21 N1 C41 C42 -178.7(2)
N1 C41 C42 C43 -178.5(3)
C41 C42 C43 C44 -177.3(3)
C81 B1 C51 C52 138.0(3)
C71 B1 C51 C52 21.9(4)
C61 B1 C51 C52 -99.4(3)
C81 B1 C51 C56 -52.5(3)
C71 B1 C51 C56 -168.6(2)
C61 B1 C51 C56 70.2(3)
C56 C51 C52 F52 -179.6(2)
B1 C51 C52 F52 -9.4(4)
C56 C51 C52 C53 -1.7(4)
B1 C51 C52 C53 168.5(3)
F52 C52 C53 F53 0.1(4)
C51 C52 C53 F53 -177.9(3)
F52 C52 C53 C54 179.7(3)
C51 C52 C53 C54 1.6(4)
F53 C53 C54 F54 0.3(4)
C52 C53 C54 F54 -179.2(3)
F53 C53 C54 C55 179.7(3)
C52 C53 C54 C55 0.1(4)
F54 C54 C55 F55 -1.4(5)
C53 C54 C55 F55 179.2(3)
F54 C54 C55 C56 177.8(3)
C53 C54 C55 C56 -1.5(5)
F55 C55 C56 F56 2.3(4)
C54 C55 C56 F56 -177.0(3)
F55 C55 C56 C51 -179.4(3)
C54 C55 C56 C51 1.4(5)
C52 C51 C56 F56 178.6(2)
B1 C51 C56 F56 7.8(4)
C52 C51 C56 C55 0.2(4)
B1 C51 C56 C55 -170.5(3)
C81 B1 C61 C62 -168.6(2)
C51 B1 C61 C62 67.5(3)
C71 B1 C61 C62 -53.1(4)
C81 B1 C61 C66 19.7(4)
C51 B1 C61 C66 -104.2(3)
C71 B1 C61 C66 135.2(3)
C66 C61 C62 F62 177.0(3)
B1 C61 C62 F62 4.4(4)
C66 C61 C62 C63 -2.5(4)
B1 C61 C62 C63 -175.2(3)
F62 C62 C63 F63 1.0(4)
C61 C62 C63 F63 -179.5(3)
F62 C62 C63 C64 -178.2(3)
C61 C62 C63 C64 1.3(5)
F63 C63 C64 F64 0.2(5)
C62 C63 C64 F64 179.4(3)
F63 C63 C64 C65 -178.7(3)
C62 C63 C64 C65 0.6(5)
F64 C64 C65 F65 -0.5(5)
C63 C64 C65 F65 178.4(3)
F64 C64 C65 C66 -179.8(3)
C63 C64 C65 C66 -1.0(5)
F65 C65 C66 F66 -0.3(5)
C64 C65 C66 F66 179.1(3)
F65 C65 C66 C61 -179.8(3)
C64 C65 C66 C61 -0.4(5)
C62 C61 C66 F66 -177.4(3)
B1 C61 C66 F66 -5.2(5)
C62 C61 C66 C65 2.0(4)
B1 C61 C66 C65 174.3(3)
C81 B1 C71 C76 106.6(3)
C51 B1 C71 C76 -129.3(3)
C61 B1 C71 C76 -15.9(4)
C81 B1 C71 C72 -68.7(3)
C51 B1 C71 C72 55.4(3)
C61 B1 C71 C72 168.8(3)
C76 C71 C72 F72 -178.9(3)
B1 C71 C72 F72 -3.1(4)
C76 C71 C72 C73 1.5(4)
B1 C71 C72 C73 177.4(3)
F72 C72 C73 F73 -0.6(4)
C71 C72 C73 F73 179.0(3)
F72 C72 C73 C74 179.9(3)
C71 C72 C73 C74 -0.5(5)
F73 C73 C74 F74 -1.3(5)
C72 C73 C74 F74 178.2(3)
F73 C73 C74 C75 -179.1(3)
C72 C73 C74 C75 0.3(5)
F74 C74 C75 F75 0.4(5)
C73 C74 C75 F75 178.3(3)
F74 C74 C75 C76 -179.2(3)
C73 C74 C75 C76 -1.3(5)
C72 C71 C76 F76 178.3(3)
B1 C71 C76 F76 2.8(4)
C72 C71 C76 C75 -2.5(4)
B1 C71 C76 C75 -178.0(3)
F75 C75 C76 F76 2.2(4)
C74 C75 C76 F76 -178.2(3)
F75 C75 C76 C71 -177.0(3)
C74 C75 C76 C71 2.5(5)
C51 B1 C81 C86 169.4(2)
C71 B1 C81 C86 -68.4(3)
C61 B1 C81 C86 54.1(3)
C51 B1 C81 C82 -19.9(4)
C71 B1 C81 C82 102.4(3)
C61 B1 C81 C82 -135.2(3)
C86 C81 C82 F82 178.2(2)
B1 C81 C82 F82 7.0(4)
C86 C81 C82 C83 -1.7(4)
B1 C81 C82 C83 -172.9(3)
F82 C82 C83 F83 0.7(4)
C81 C82 C83 F83 -179.4(2)
F82 C82 C83 C84 -179.2(3)
C81 C82 C83 C84 0.7(4)
F83 C83 C84 F84 -0.7(4)
C82 C83 C84 F84 179.2(3)
F83 C83 C84 C85 179.7(3)
C82 C83 C84 C85 -0.4(4)
F84 C84 C85 F85 0.2(4)
C83 C84 C85 F85 179.8(3)
F84 C84 C85 C86 -178.5(3)
C83 C84 C85 C86 1.1(4)
F85 C85 C86 F86 -1.0(4)
C84 C85 C86 F86 177.6(2)
F85 C85 C86 C81 179.0(3)
C84 C85 C86 C81 -2.4(4)
C82 C81 C86 F86 -177.5(2)
B1 C81 C86 F86 -5.5(4)
C82 C81 C86 C85 2.6(4)
B1 C81 C86 C85 174.5(2)

loop_
_cod_related_entry_id
_cod_related_entry_database
_cod_related_entry_code
1 ChemSpider 10706760
